data_7227198
loop_
_publ_author_name
'Lazi\'c, Anita'
'Tri\<sovi\'c, Nemanja'
'Radovanovi\'c, Lidija'
'Rogan, Jelena'
'Poleti, Dejan'
'Vitnik, \<Zeljko'
'Vitnik, Vesna'
'U\<s\'cumli\'c, Gordana'

_publ_section_title
;
 Towards understanding intermolecular interactions in hydantoin
 derivatives: the case of cycloalkane-5-spirohydantoins tethered with a
 halogenated benzyl moiety
;
_journal_issue 3
_journal_name_full CrystEngComm
_journal_page_first 469
_journal_paper_doi 10.1039/C6CE02210C
_journal_volume 19
_journal_year 2017
_chemical_formula_sum 'C16 H19 Cl N2 O2'
_chemical_formula_weight 306.78
_space_group_IT_number 2
_symmetry_cell_setting triclinic
_symmetry_Int_Tables_number 2
_symmetry_space_group_name_Hall '-P 1'
_symmetry_space_group_name_H-M 'P -1'
_atom_sites_solution_hydrogens geom
_atom_sites_solution_primary direct
_atom_sites_solution_secondary difmap
_audit_creation_date 2016-10-09T10:11:12-00:00
_audit_creation_method 'WinGX routine CIF_UPDATE'
_audit_update_record
;
2016-10-12 deposited with the CCDC.
2016-11-29 downloaded from the CCDC.
;
_cell_angle_alpha 72.12(3)
_cell_angle_beta 84.92(3)
_cell_angle_gamma 84.41(3)
_cell_formula_units_Z 4
_cell_length_a 6.4340(13)
_cell_length_b 13.594(3)
_cell_length_c 18.649(4)
_cell_measurement_reflns_used 4170
_cell_measurement_temperature 294(2)
_cell_measurement_theta_max 28.0250
_cell_measurement_theta_min 3.6680
_cell_measurement_wavelength 0.71073
_cell_volume 1542.0(6)
_computing_cell_refinement CrysAlisPro
_computing_data_collection CrysAlisPro
_computing_data_reduction CrysAlisPro
_computing_molecular_graphics MERCURY
_computing_publication_material 'WinGX publication routines (Farrugia, 2012)'
_computing_structure_refinement 'SHELXL-97 (Sheldrick, 1997)'
_computing_structure_solution 'SIR92 (Altomare et al., 1994)'
_diffrn_ambient_temperature 294(2)
_diffrn_detector 'CCD plate'
_diffrn_detector_area_resol_mean 16.3280
_diffrn_detector_type Sapphire3
_diffrn_measured_fraction_theta_full 0.999
_diffrn_measured_fraction_theta_max 0.999
_diffrn_measurement_device 'four-circle diffractometer'
_diffrn_measurement_device_type 'Xcalibur, Sapphire3, Gemini'
_diffrn_measurement_method '\w scans'
_diffrn_radiation_monochromator graphite
_diffrn_radiation_probe x-ray
_diffrn_radiation_source 'Enhance (Mo) X-ray Source'
_diffrn_radiation_type MoK\a
_diffrn_radiation_wavelength 0.71073
_diffrn_reflns_av_R_equivalents 0.0233
_diffrn_reflns_av_unetI/netI 0.033
_diffrn_reflns_limit_h_max 7
_diffrn_reflns_limit_h_min -7
_diffrn_reflns_limit_k_max 16
_diffrn_reflns_limit_k_min -16
_diffrn_reflns_limit_l_max 23
_diffrn_reflns_limit_l_min -23
_diffrn_reflns_number 16450
_diffrn_reflns_theta_full 26.02
_diffrn_reflns_theta_max 26.02
_diffrn_reflns_theta_min 3.02
_diffrn_standards_decay_% 0.0
_exptl_absorpt_coefficient_mu 0.254
_exptl_absorpt_correction_T_max 1.00000
_exptl_absorpt_correction_T_min 0.90091
_exptl_absorpt_correction_type multi-scan
_exptl_absorpt_process_details
;
CrysAlisPro, Agilent Technologies,
Version 1.171.37.34 (release 22-05-2014 CrysAlis171 .NET)
(compiled May 22 2014,16:03:01)
Empirical absorption correction using spherical harmonics,
 implemented in SCALE3 ABSPACK scaling algorithm.
;
_exptl_crystal_colour colourless
_exptl_crystal_density_diffrn 1.321
_exptl_crystal_density_method 'not measured'
_exptl_crystal_description prism
_exptl_crystal_F_000 648
_exptl_crystal_size_max 0.86
_exptl_crystal_size_mid 0.12
_exptl_crystal_size_min 0.08
_refine_diff_density_max 0.366
_refine_diff_density_min -0.256
_refine_diff_density_rms 0.038
_refine_ls_extinction_method none
_refine_ls_goodness_of_fit_ref 1.049
_refine_ls_hydrogen_treatment constr
_refine_ls_matrix_type full
_refine_ls_number_parameters 379
_refine_ls_number_reflns 6044
_refine_ls_number_restraints 0
_refine_ls_restrained_S_all 1.049
_refine_ls_R_factor_all 0.0807
_refine_ls_R_factor_gt 0.0566
_refine_ls_shift/su_max 0
_refine_ls_shift/su_mean 0
_refine_ls_structure_factor_coef Fsqd
_refine_ls_weighting_details 'calc w=1/[\s^2^(Fo^2^)+(0.0508P)^2^+0.7371P] where P=(Fo^2^+2Fc^2^)/3'
_refine_ls_weighting_scheme calc
_refine_ls_wR_factor_gt 0.1236
_refine_ls_wR_factor_ref 0.1355
_reflns_number_gt 4542
_reflns_number_total 6044
_reflns_threshold_expression >2sigma(I)
_cod_data_source_file c6ce02210c2.cif
_cod_data_source_block 7cl_1800
_cod_depositor_comments 'Adding full bibliography for 7227194--7227199.cif.'
_cod_original_cell_volume 1542.0(5)
_cod_database_code 7227198
_publcif_datablock.id {74158cfb-7280-4b8d-bf40-25fe67c9c9fb}

loop_
_symmetry_equiv_pos_as_xyz
'x, y, z'
'-x, -y, -z'

loop_
_atom_site_label
_atom_site_type_symbol
_atom_site_fract_x
_atom_site_fract_y
_atom_site_fract_z
_atom_site_U_iso_or_equiv
_atom_site_adp_type
_atom_site_occupancy
_atom_site_symmetry_multiplicity
_atom_site_calc_flag
_atom_site_refinement_flags
C2A C -0.1137(3) 0.57447(18) 0.57376(12) 0.0391(5) Uani 1 1 d .
C2B C 0.3521(3) 0.56088(17) 0.90474(12) 0.0346(5) Uani 1 1 d .
C4A C -0.3328(3) 0.53682(18) 0.67994(13) 0.0414(5) Uani 1 1 d .
C4B C 0.1455(3) 0.51177(17) 0.83063(13) 0.0383(5) Uani 1 1 d .
C5A C -0.3187(3) 0.44473(17) 0.64903(12) 0.0378(5) Uani 1 1 d .
C5B C 0.1932(3) 0.41716(16) 0.89781(12) 0.0350(5) Uani 1 1 d .
C6A C -0.2201(4) 0.34980(19) 0.70693(14) 0.0503(6) Uani 1 1 d .
H6A1 H -0.0988 0.3704 0.7246 0.06 Uiso 1 1 calc R
H6A2 H -0.3199 0.3285 0.7499 0.06 Uiso 1 1 calc R
C6B C -0.0079(4) 0.38463(19) 0.94784(15) 0.0486(6) Uani 1 1 d .
H6B1 H 0.0307 0.3556 0.9997 0.058 Uiso 1 1 calc R
H6B2 H -0.0985 0.4468 0.9452 0.058 Uiso 1 1 calc R
C7A C -0.1521(5) 0.2566(2) 0.67984(19) 0.0665(8) Uani 1 1 d .
H7A1 H -0.0607 0.2799 0.6347 0.08 Uiso 1 1 calc R
H7A2 H -0.0682 0.2083 0.718 0.08 Uiso 1 1 calc R
C7B C -0.1326(4) 0.3089(2) 0.93032(18) 0.0613(7) Uani 1 1 d .
H7B1 H -0.1315 0.3248 0.8759 0.074 Uiso 1 1 calc R
H7B2 H -0.2765 0.3186 0.9488 0.074 Uiso 1 1 calc R
C8A C -0.3099(7) 0.1994(3) 0.6629(4) 0.138(2) Uani 1 1 d .
H8A1 H -0.2468 0.1719 0.6232 0.165 Uiso 1 1 calc R
H8A2 H -0.329 0.1402 0.7073 0.165 Uiso 1 1 calc R
C8B C -0.0581(4) 0.1955(2) 0.9632(2) 0.0705(8) Uani 1 1 d .
H8B1 H -0.0445 0.1818 1.0168 0.085 Uiso 1 1 calc R
H8B2 H -0.1659 0.1536 0.9577 0.085 Uiso 1 1 calc R
C9A C -0.5161(7) 0.2410(3) 0.6408(3) 0.1235(18) Uani 1 1 d .
H9A1 H -0.6044 0.2335 0.6868 0.148 Uiso 1 1 calc R
H9A2 H -0.5665 0.1965 0.6153 0.148 Uiso 1 1 calc R
C9B C 0.1464(5) 0.1597(2) 0.9292(2) 0.0728(9) Uani 1 1 d .
H9B1 H 0.1247 0.1593 0.8785 0.087 Uiso 1 1 calc R
H9B2 H 0.1843 0.0888 0.9586 0.087 Uiso 1 1 calc R
C10A C -0.5548(5) 0.3480(3) 0.5929(2) 0.0776(9) Uani 1 1 d .
H10A H -0.6942 0.3555 0.575 0.093 Uiso 1 1 calc R
H10B H -0.4567 0.3591 0.549 0.093 Uiso 1 1 calc R
C10B C 0.3296(4) 0.22476(19) 0.92539(17) 0.0577(7) Uani 1 1 d .
H10C H 0.3424 0.2317 0.975 0.069 Uiso 1 1 calc R
H10D H 0.4575 0.1884 0.9122 0.069 Uiso 1 1 calc R
C11A C -0.5378(4) 0.4326(2) 0.62822(15) 0.0529(6) Uani 1 1 d .
H11A H -0.6302 0.4196 0.6736 0.064 Uiso 1 1 calc R
H11B H -0.5884 0.4979 0.5935 0.064 Uiso 1 1 calc R
C11B C 0.3085(4) 0.33159(18) 0.86907(14) 0.0447(6) Uani 1 1 d .
H11C H 0.2364 0.327 0.8268 0.054 Uiso 1 1 calc R
H11D H 0.4478 0.3523 0.8499 0.054 Uiso 1 1 calc R
C12A C -0.1772(4) 0.70737(19) 0.64334(15) 0.0489(6) Uani 1 1 d .
H12A H -0.0517 0.7331 0.6134 0.059 Uiso 1 1 calc R
H12B H -0.1503 0.6937 0.696 0.059 Uiso 1 1 calc R
C12B C 0.2345(3) 0.69693(17) 0.78819(12) 0.0404(5) Uani 1 1 d .
H12C H 0.2101 0.6935 0.7385 0.048 Uiso 1 1 calc R
H12D H 0.3716 0.7224 0.7855 0.048 Uiso 1 1 calc R
C13A C -0.3528(4) 0.79118(17) 0.62384(12) 0.0380(5) Uani 1 1 d .
C13B C 0.0716(3) 0.77243(16) 0.80921(12) 0.0375(5) Uani 1 1 d .
C14A C -0.3452(4) 0.87728(19) 0.64727(15) 0.0514(6) Uani 1 1 d .
H14A H -0.233 0.882 0.6739 0.062 Uiso 1 1 calc R
C14B C -0.1282(3) 0.74453(17) 0.83730(12) 0.0393(5) Uani 1 1 d .
H14B H -0.1622 0.6772 0.8441 0.047 Uiso 1 1 calc R
C15A C -0.5004(5) 0.9566(2) 0.63202(17) 0.0625(7) Uani 1 1 d .
H15A H -0.4936 1.014 0.6486 0.075 Uiso 1 1 calc R
C15B C -0.2775(4) 0.81445(18) 0.85537(14) 0.0473(6) Uani 1 1 d .
H15B H -0.4104 0.7945 0.8746 0.057 Uiso 1 1 calc R
C16A C -0.6648(4) 0.95033(19) 0.59220(16) 0.0546(7) Uani 1 1 d .
C16B C -0.2269(5) 0.9138(2) 0.84457(17) 0.0597(7) Uani 1 1 d .
C17A C -0.6762(4) 0.8666(2) 0.56753(16) 0.0601(7) Uani 1 1 d .
H17A H -0.7875 0.8632 0.54 0.072 Uiso 1 1 calc R
C17B C -0.0320(5) 0.9445(2) 0.81614(19) 0.0711(9) Uani 1 1 d .
H17B H -0.0002 1.0124 0.8085 0.085 Uiso 1 1 calc R
C18A C -0.5206(4) 0.7866(2) 0.58387(15) 0.0541(6) Uani 1 1 d .
H18A H -0.5292 0.7289 0.5677 0.065 Uiso 1 1 calc R
C18B C 0.1169(4) 0.87322(19) 0.79897(16) 0.0575(7) Uani 1 1 d .
H18B H 0.2499 0.8936 0.7802 0.069 Uiso 1 1 calc R
N1A N -0.1770(3) 0.48093(15) 0.58284(10) 0.0434(5) Uani 1 1 d .
H1A H -0.1378 0.4453 0.5524 0.052 Uiso 1 1 calc R
N1B N 0.3284(3) 0.46005(14) 0.93760(10) 0.0405(4) Uani 1 1 d .
H1B H 0.3869 0.4241 0.9781 0.049 Uiso 1 1 calc R
N3A N -0.2147(3) 0.61041(14) 0.63125(10) 0.0401(4) Uani 1 1 d .
N3B N 0.2339(3) 0.59297(13) 0.84148(10) 0.0338(4) Uani 1 1 d .
O1A O 0.0095(3) 0.62368(13) 0.52534(10) 0.0538(5) Uani 1 1 d .
O1B O 0.4553(3) 0.61792(12) 0.92430(9) 0.0463(4) Uani 1 1 d .
O2A O -0.4307(3) 0.54520(15) 0.73630(10) 0.0608(5) Uani 1 1 d .
O2B O 0.0467(3) 0.51567(14) 0.77762(10) 0.0587(5) Uani 1 1 d .
Cl1A Cl -0.86238(14) 1.05053(7) 0.57453(6) 0.0906(3) Uani 1 1 d .
Cl1B Cl -0.41467(17) 1.00126(7) 0.86916(7) 0.1099(4) Uani 1 1 d .

loop_
_atom_site_aniso_label
_atom_site_aniso_U_11
_atom_site_aniso_U_22
_atom_site_aniso_U_33
_atom_site_aniso_U_23
_atom_site_aniso_U_13
_atom_site_aniso_U_12
C2A 0.0381(12) 0.0476(14) 0.0331(12) -0.0158(10) 0.0006(10) -0.0005(10)
C2B 0.0328(11) 0.0406(12) 0.0310(11) -0.0124(10) -0.0017(9) 0.0003(9)
C4A 0.0375(12) 0.0502(14) 0.0379(13) -0.0177(11) 0.0025(10) 0.0003(10)
C4B 0.0333(11) 0.0441(13) 0.0406(13) -0.0182(11) -0.0038(10) 0.0008(9)
C5A 0.0374(11) 0.0428(12) 0.0333(12) -0.0138(10) 0.0037(9) -0.0016(9)
C5B 0.0345(11) 0.0375(12) 0.0359(12) -0.0158(10) -0.0036(9) 0.0009(9)
C6A 0.0549(15) 0.0521(15) 0.0407(14) -0.0091(12) -0.0069(11) -0.0012(12)
C6B 0.0453(13) 0.0505(14) 0.0504(15) -0.0198(12) 0.0072(11) 0.0009(11)
C7A 0.0646(18) 0.0476(16) 0.082(2) -0.0138(15) -0.0100(15) 0.0077(13)
C7B 0.0378(13) 0.0764(19) 0.074(2) -0.0291(16) 0.0013(13) -0.0061(13)
C8A 0.113(3) 0.081(3) 0.249(6) -0.081(4) -0.087(4) 0.021(2)
C8B 0.0589(17) 0.0583(18) 0.096(2) -0.0204(17) -0.0042(16) -0.0207(14)
C9A 0.113(3) 0.058(2) 0.208(5) -0.033(3) -0.072(3) -0.010(2)
C9B 0.0688(19) 0.0453(16) 0.110(3) -0.0313(17) -0.0065(18) -0.0060(14)
C10A 0.077(2) 0.077(2) 0.087(2) -0.0253(19) -0.0360(18) -0.0141(17)
C10B 0.0486(14) 0.0464(15) 0.081(2) -0.0263(14) -0.0054(13) 0.0099(12)
C11A 0.0445(14) 0.0563(16) 0.0548(16) -0.0118(13) -0.0053(12) -0.0025(12)
C11B 0.0379(12) 0.0498(14) 0.0524(15) -0.0269(12) 0.0032(11) 0.0000(10)
C12A 0.0504(14) 0.0522(15) 0.0533(15) -0.0290(12) -0.0044(12) -0.0039(11)
C12B 0.0399(12) 0.0449(13) 0.0315(12) -0.0051(10) -0.0017(9) -0.0012(10)
C13A 0.0466(13) 0.0374(12) 0.0303(11) -0.0101(10) 0.0016(10) -0.0080(10)
C13B 0.0445(12) 0.0346(12) 0.0302(11) -0.0044(9) -0.0075(9) -0.0002(9)
C14A 0.0593(15) 0.0401(13) 0.0585(16) -0.0163(12) -0.0131(13) -0.0081(12)
C14B 0.0441(12) 0.0337(11) 0.0399(13) -0.0107(10) -0.0038(10) -0.0022(9)
C15A 0.079(2) 0.0352(14) 0.078(2) -0.0220(14) -0.0143(16) -0.0024(13)
C15B 0.0462(13) 0.0458(14) 0.0485(14) -0.0142(11) -0.0030(11) 0.0037(11)
C16A 0.0558(15) 0.0407(14) 0.0596(17) -0.0050(12) -0.0047(13) 0.0017(12)
C16B 0.0643(17) 0.0439(15) 0.0716(19) -0.0219(14) -0.0077(14) 0.0110(13)
C17A 0.0596(16) 0.0587(17) 0.0627(18) -0.0149(14) -0.0198(14) -0.0041(13)
C17B 0.084(2) 0.0316(14) 0.096(2) -0.0158(15) -0.0089(18) -0.0047(14)
C18A 0.0657(17) 0.0499(15) 0.0549(16) -0.0252(13) -0.0118(13) -0.0054(13)
C18B 0.0544(15) 0.0422(14) 0.0694(18) -0.0058(13) -0.0029(13) -0.0092(12)
N1A 0.0533(11) 0.0424(11) 0.0384(11) -0.0209(9) 0.0122(9) -0.0076(9)
N1B 0.0519(11) 0.0345(10) 0.0349(10) -0.0077(8) -0.0158(9) 0.0013(8)
N3A 0.0445(10) 0.0405(10) 0.0396(11) -0.0205(9) 0.0029(8) -0.0018(8)
N3B 0.0330(9) 0.0367(10) 0.0316(10) -0.0105(8) -0.0052(7) 0.0018(7)
O1A 0.0631(11) 0.0547(10) 0.0465(10) -0.0214(9) 0.0176(9) -0.0178(9)
O1B 0.0539(10) 0.0429(9) 0.0436(9) -0.0108(8) -0.0132(8) -0.0095(8)
O2A 0.0641(11) 0.0699(12) 0.0526(11) -0.0317(10) 0.0233(9) -0.0061(9)
O2B 0.0683(12) 0.0594(11) 0.0521(11) -0.0149(9) -0.0294(9) -0.0052(9)
Cl1A 0.0796(6) 0.0630(5) 0.1199(8) -0.0170(5) -0.0223(5) 0.0196(4)
Cl1B 0.1074(7) 0.0699(6) 0.1587(10) -0.0580(6) 0.0014(7) 0.0323(5)

loop_
_atom_type_symbol
_atom_type_description
_atom_type_scat_dispersion_real
_atom_type_scat_dispersion_imag
_atom_type_scat_source
C C 0.0033 0.0016 'International Tables Vol C Tables 4.2.6.8 and 6.1.1.4'
H H 0 0 'International Tables Vol C Tables 4.2.6.8 and 6.1.1.4'
N N 0.0061 0.0033 'International Tables Vol C Tables 4.2.6.8 and 6.1.1.4'
O O 0.0106 0.006 'International Tables Vol C Tables 4.2.6.8 and 6.1.1.4'
Cl Cl 0.1484 0.1585 'International Tables Vol C Tables 4.2.6.8 and 6.1.1.4'

loop_
_geom_angle_atom_site_label_1
_geom_angle_atom_site_label_2
_geom_angle_atom_site_label_3
_geom_angle
O1A C2A N1A 128.8(2)
O1A C2A N3A 123.8(2)
N1A C2A N3A 107.42(19)
O1B C2B N1B 128.5(2)
O1B C2B N3B 124.0(2)
N1B C2B N3B 107.41(19)
O2A C4A N3A 125.5(2)
O2A C4A C5A 127.2(2)
N3A C4A C5A 107.27(17)
O2B C4B N3B 125.7(2)
O2B C4B C5B 127.1(2)
N3B C4B C5B 107.23(18)
N1A C5A C4A 100.46(17)
N1A C5A C6A 111.18(18)
C4A C5A C6A 108.81(19)
N1A C5A C11A 112.25(19)
C4A C5A C11A 108.00(19)
C6A C5A C11A 115.0(2)
N1B C5B C4B 100.47(17)
N1B C5B C11B 112.19(17)
C4B C5B C11B 108.97(18)
N1B C5B C6B 109.42(17)
C4B C5B C6B 110.71(18)
C11B C5B C6B 114.23(19)
C7A C6A C5A 116.3(2)
C7A C6A H6A1 108.2
C5A C6A H6A1 108.2
C7A C6A H6A2 108.2
C5A C6A H6A2 108.2
H6A1 C6A H6A2 107.4
C7B C6B C5B 117.8(2)
C7B C6B H6B1 107.9
C5B C6B H6B1 107.9
C7B C6B H6B2 107.9
C5B C6B H6B2 107.9
H6B1 C6B H6B2 107.2
C8A C7A C6A 119.2(3)
C8A C7A H7A1 107.5
C6A C7A H7A1 107.5
C8A C7A H7A2 107.5
C6A C7A H7A2 107.5
H7A1 C7A H7A2 107
C6B C7B C8B 115.6(2)
C6B C7B H7B1 108.4
C8B C7B H7B1 108.4
C6B C7B H7B2 108.4
C8B C7B H7B2 108.4
H7B1 C7B H7B2 107.4
C9A C8A C7A 125.3(3)
C9A C8A H8A1 106
C7A C8A H8A1 106
C9A C8A H8A2 106
C7A C8A H8A2 106
H8A1 C8A H8A2 106.3
C9B C8B C7B 116.5(3)
C9B C8B H8B1 108.2
C7B C8B H8B1 108.2
C9B C8B H8B2 108.2
C7B C8B H8B2 108.2
H8B1 C8B H8B2 107.3
C8A C9A C10A 121.4(4)
C8A C9A H9A1 107
C10A C9A H9A1 107
C8A C9A H9A2 107
C10A C9A H9A2 107
H9A1 C9A H9A2 106.7
C8B C9B C10B 115.4(2)
C8B C9B H9B1 108.4
C10B C9B H9B1 108.4
C8B C9B H9B2 108.4
C10B C9B H9B2 108.4
H9B1 C9B H9B2 107.5
C9A C10A C11A 116.9(3)
C9A C10A H10A 108.1
C11A C10A H10A 108.1
C9A C10A H10B 108.1
C11A C10A H10B 108.1
H10A C10A H10B 107.3
C11B C10B C9B 113.8(2)
C11B C10B H10C 108.8
C9B C10B H10C 108.8
C11B C10B H10D 108.8
C9B C10B H10D 108.8
H10C C10B H10D 107.7
C10A C11A C5A 116.1(2)
C10A C11A H11A 108.3
C5A C11A H11A 108.3
C10A C11A H11B 108.3
C5A C11A H11B 108.3
H11A C11A H11B 107.4
C10B C11B C5B 116.6(2)
C10B C11B H11C 108.1
C5B C11B H11C 108.1
C10B C11B H11D 108.1
C5B C11B H11D 108.1
H11C C11B H11D 107.3
N3A C12A C13A 115.2(2)
N3A C12A H12A 108.5
C13A C12A H12A 108.5
N3A C12A H12B 108.5
C13A C12A H12B 108.5
H12A C12A H12B 107.5
N3B C12B C13B 113.12(17)
N3B C12B H12C 109
C13B C12B H12C 109
N3B C12B H12D 109
C13B C12B H12D 109
H12C C12B H12D 107.8
C14A C13A C18A 118.1(2)
C14A C13A C12A 118.0(2)
C18A C13A C12A 123.9(2)
C18B C13B C14B 118.0(2)
C18B C13B C12B 120.2(2)
C14B C13B C12B 121.8(2)
C13A C14A C15A 121.3(3)
C13A C14A H14A 119.3
C15A C14A H14A 119.3
C15B C14B C13B 121.4(2)
C15B C14B H14B 119.3
C13B C14B H14B 119.3
C16A C15A C14A 119.5(2)
C16A C15A H15A 120.3
C14A C15A H15A 120.3
C16B C15B C14B 119.0(2)
C16B C15B H15B 120.5
C14B C15B H15B 120.5
C17A C16A C15A 120.8(3)
C17A C16A Cl1A 120.3(2)
C15A C16A Cl1A 119.0(2)
C17B C16B C15B 121.3(2)
C17B C16B Cl1B 120.0(2)
C15B C16B Cl1B 118.8(2)
C16A C17A C18A 119.4(3)
C16A C17A H17A 120.3
C18A C17A H17A 120.3
C16B C17B C18B 119.2(2)
C16B C17B H17B 120.4
C18B C17B H17B 120.4
C13A C18A C17A 121.0(2)
C13A C18A H18A 119.5
C17A C18A H18A 119.5
C13B C18B C17B 121.2(2)
C13B C18B H18B 119.4
C17B C18B H18B 119.4
C2A N1A C5A 113.57(17)
C2A N1A H1A 123.2
C5A N1A H1A 123.2
C2B N1B C5B 113.19(18)
C2B N1B H1B 123.4
C5B N1B H1B 123.4
C4A N3A C2A 111.14(18)
C4A N3A C12A 124.27(19)
C2A N3A C12A 124.10(19)
C4B N3B C2B 111.40(18)
C4B N3B C12B 125.00(18)
C2B N3B C12B 122.94(18)

loop_
_geom_bond_atom_site_label_1
_geom_bond_atom_site_label_2
_geom_bond_distance
C2A O1A 1.224(3)
C2A N1A 1.330(3)
C2A N3A 1.395(3)
C2B O1B 1.222(3)
C2B N1B 1.336(3)
C2B N3B 1.392(3)
C4A O2A 1.207(3)
C4A N3A 1.368(3)
C4A C5A 1.523(3)
C4B O2B 1.207(3)
C4B N3B 1.365(3)
C4B C5B 1.523(3)
C5A N1A 1.454(3)
C5A C6A 1.530(3)
C5A C11A 1.531(3)
C5B N1B 1.458(3)
C5B C11B 1.528(3)
C5B C6B 1.545(3)
C6A C7A 1.516(4)
C6A H6A1 0.97
C6A H6A2 0.97
C6B C7B 1.492(4)
C6B H6B1 0.97
C6B H6B2 0.97
C7A C8A 1.448(5)
C7A H7A1 0.97
C7A H7A2 0.97
C7B C8B 1.520(4)
C7B H7B1 0.97
C7B H7B2 0.97
C8A C9A 1.434(5)
C8A H8A1 0.97
C8A H8A2 0.97
C8B C9B 1.512(4)
C8B H8B1 0.97
C8B H8B2 0.97
C9A C10A 1.466(5)
C9A H9A1 0.97
C9A H9A2 0.97
C9B C10B 1.526(4)
C9B H9B1 0.97
C9B H9B2 0.97
C10A C11A 1.507(4)
C10A H10A 0.97
C10A H10B 0.97
C10B C11B 1.510(4)
C10B H10C 0.97
C10B H10D 0.97
C11A H11A 0.97
C11A H11B 0.97
C11B H11C 0.97
C11B H11D 0.97
C12A N3A 1.449(3)
C12A C13A 1.508(3)
C12A H12A 0.97
C12A H12B 0.97
C12B N3B 1.457(3)
C12B C13B 1.507(3)
C12B H12C 0.97
C12B H12D 0.97
C13A C14A 1.375(3)
C13A C18A 1.382(3)
C13B C18B 1.381(3)
C13B C14B 1.387(3)
C14A C15A 1.376(4)
C14A H14A 0.93
C14B C15B 1.379(3)
C14B H14B 0.93
C15A C16A 1.369(4)
C15A H15A 0.93
C15B C16B 1.370(4)
C15B H15B 0.93
C16A C17A 1.362(4)
C16A Cl1A 1.744(3)
C16B C17B 1.369(4)
C16B Cl1B 1.744(3)
C17A C18A 1.384(4)
C17A H17A 0.93
C17B C18B 1.384(4)
C17B H17B 0.93
C18A H18A 0.93
C18B H18B 0.93
N1A H1A 0.86
N1B H1B 0.86

loop_
_geom_torsion_atom_site_label_1
_geom_torsion_atom_site_label_2
_geom_torsion_atom_site_label_3
_geom_torsion_atom_site_label_4
_geom_torsion
O2A C4A C5A N1A -178.8(2)
N3A C4A C5A N1A 1.9(2)
O2A C4A C5A C6A -62.0(3)
N3A C4A C5A C6A 118.8(2)
O2A C4A C5A C11A 63.5(3)
N3A C4A C5A C11A -115.8(2)
O2B C4B C5B N1B 175.7(2)
N3B C4B C5B N1B -4.8(2)
O2B C4B C5B C11B 57.7(3)
N3B C4B C5B C11B -122.85(18)
O2B C4B C5B C6B -68.7(3)
N3B C4B C5B C6B 110.72(19)
N1A C5A C6A C7A -58.0(3)
C4A C5A C6A C7A -167.8(2)
C11A C5A C6A C7A 70.9(3)
N1B C5B C6B C7B -160.2(2)
C4B C5B C6B C7B 90.0(3)
C11B C5B C6B C7B -33.5(3)
C5A C6A C7A C8A -68.8(4)
C5B C6B C7B C8B 83.2(3)
C6A C7A C8A C9A 25.7(8)
C6B C7B C8B C9B -70.1(4)
C7A C8A C9A C10A 35.8(9)
C7B C8B C9B C10B 51.8(4)
C8A C9A C10A C11A -71.2(6)
C8B C9B C10B C11B -69.5(4)
C9A C10A C11A C5A 67.1(4)
N1A C5A C11A C10A 67.4(3)
C4A C5A C11A C10A 177.2(2)
C6A C5A C11A C10A -61.1(3)
C9B C10B C11B C5B 88.4(3)
N1B C5B C11B C10B 82.0(3)
C4B C5B C11B C10B -167.7(2)
C6B C5B C11B C10B -43.3(3)
N3A C12A C13A C14A 167.7(2)
N3A C12A C13A C18A -12.3(3)
N3B C12B C13B C18B 141.1(2)
N3B C12B C13B C14B -40.6(3)
C18A C13A C14A C15A 0.4(4)
C12A C13A C14A C15A -179.6(2)
C18B C13B C14B C15B -0.7(3)
C12B C13B C14B C15B -179.0(2)
C13A C14A C15A C16A -0.6(4)
C13B C14B C15B C16B 0.6(4)
C14A C15A C16A C17A 0.0(4)
C14A C15A C16A Cl1A 179.0(2)
C14B C15B C16B C17B 0.2(4)
C14B C15B C16B Cl1B -178.8(2)
C15A C16A C17A C18A 0.8(4)
Cl1A C16A C17A C18A -178.3(2)
C15B C16B C17B C18B -0.8(5)
Cl1B C16B C17B C18B 178.2(2)
C14A C13A C18A C17A 0.3(4)
C12A C13A C18A C17A -179.7(2)
C16A C17A C18A C13A -0.9(4)
C14B C13B C18B C17B 0.0(4)
C12B C13B C18B C17B 178.4(3)
C16B C17B C18B C13B 0.8(5)
O1A C2A N1A C5A 177.5(2)
N3A C2A N1A C5A -2.5(3)
C4A C5A N1A C2A 0.4(2)
C6A C5A N1A C2A -114.7(2)
C11A C5A N1A C2A 114.9(2)
O1B C2B N1B C5B -179.7(2)
N3B C2B N1B C5B 0.6(2)
C4B C5B N1B C2B 2.6(2)
C11B C5B N1B C2B 118.2(2)
C6B C5B N1B C2B -113.9(2)
O2A C4A N3A C2A 177.1(2)
C5A C4A N3A C2A -3.6(3)
O2A C4A N3A C12A 4.8(4)
C5A C4A N3A C12A -175.9(2)
O1A C2A N3A C4A -176.1(2)
N1A C2A N3A C4A 3.8(3)
O1A C2A N3A C12A -3.8(4)
N1A C2A N3A C12A 176.2(2)
C13A C12A N3A C4A -79.9(3)
C13A C12A N3A C2A 108.8(3)
O2B C4B N3B C2B -174.9(2)
C5B C4B N3B C2B 5.7(2)
O2B C4B N3B C12B -4.0(3)
C5B C4B N3B C12B 176.54(17)
O1B C2B N3B C4B 176.21(19)
N1B C2B N3B C4B -4.1(2)
O1B C2B N3B C12B 5.1(3)
N1B C2B N3B C12B -175.15(17)
C13B C12B N3B C4B 100.9(2)
C13B C12B N3B C2B -89.2(2)
